data_4068916
loop_
_publ_author_name
'Xiong, Yun'
'Yao, Shenglai'
'Driess, Matthias'

_publ_section_title
;
 Reactivity of a Zwitterionic Stable Silylene toward Halosilanes and
 Haloalkanes
;
_journal_issue 6
_journal_name_full Organometallics
_journal_page_first 1927
_journal_paper_doi 10.1021/om801157u
_journal_volume 28
_journal_year 2009
_chemical_formula_moiety 'C29 H41 Cl3 N2 Si2'
_chemical_formula_sum 'C29 H41 Cl3 N2 Si2'
_chemical_formula_weight 580.17
_chemical_name_systematic
; 
 ? 
;
_space_group_IT_number 14
_symmetry_cell_setting monoclinic
_symmetry_space_group_name_Hall '-P 2yn'
_symmetry_space_group_name_H-M 'P 1 21/n 1'
_atom_sites_solution_hydrogens geom
_atom_sites_solution_primary direct
_atom_sites_solution_secondary difmap
_audit_creation_method
;
CrysAlis RED, Oxford Diffraction Ltd.,
Version 1.171.29.10 (release 13-04-2006 CrysAlis171 .NET)
(compiled Apr 13 2006,12:24:59)
;
_cell_angle_alpha 90.00
_cell_angle_beta 106.0395(3)
_cell_angle_gamma 90.00
_cell_formula_units_Z 4
_cell_length_a 12.4296(10)
_cell_length_b 20.7537(16)
_cell_length_c 12.4296(10)
_cell_measurement_reflns_used 15391
_cell_measurement_temperature 150(2)
_cell_measurement_theta_max 28.5712
_cell_measurement_theta_min 3.0461
_cell_volume 3081.5(4)
_computing_cell_refinement
;
CrysAlis RED, Oxford Diffraction Ltd.,
Version 1.171.29.10 (release 13-04-2006 CrysAlis171 .NET)
(compiled Apr 13 2006,12:24:59)
;
_computing_data_collection
;
CrysAlis CCD, Oxford Diffraction Ltd.,
Version 1.171.29.10 (release 13-04-2006 CrysAlis171 .NET)
(compiled Apr 13 2006,12:24:59)
;
_computing_data_reduction
;
CrysAlis RED, Oxford Diffraction Ltd.,
Version 1.171.29.10 (release 13-04-2006 CrysAlis171 .NET)
(compiled Apr 13 2006,12:24:59)
;
_computing_publication_material 'SHELXL-97 (Sheldrick, 1997)'
_computing_structure_refinement 'SHELXL-97 (Sheldrick, 1997)'
_computing_structure_solution 'SHELXS-97 (Sheldrick, 1990)'
_diffrn_ambient_temperature 150(2)
_diffrn_measured_fraction_theta_full 0.992
_diffrn_measured_fraction_theta_max 0.992
_diffrn_measurement_device_type 'Oxford Diffraction Xcalibur S Sapphire'
_diffrn_measurement_method \w
_diffrn_radiation_monochromator graphite
_diffrn_radiation_source 'Enhance (Mo) X-ray Source'
_diffrn_radiation_type MoK\a
_diffrn_radiation_wavelength 0.71073
_diffrn_reflns_av_R_equivalents 0.0455
_diffrn_reflns_av_sigmaI/netI 0.0297
_diffrn_reflns_limit_h_max 14
_diffrn_reflns_limit_h_min -14
_diffrn_reflns_limit_k_max 24
_diffrn_reflns_limit_k_min -24
_diffrn_reflns_limit_l_max 14
_diffrn_reflns_limit_l_min -14
_diffrn_reflns_number 23008
_diffrn_reflns_theta_full 25.00
_diffrn_reflns_theta_max 25.00
_diffrn_reflns_theta_min 3.36
_exptl_absorpt_coefficient_mu 0.396
_exptl_absorpt_correction_type none
_exptl_crystal_colour colourless
_exptl_crystal_density_diffrn 1.251
_exptl_crystal_density_method 'not measured'
_exptl_crystal_description prism
_exptl_crystal_F_000 1232
_exptl_crystal_size_max 0.35
_exptl_crystal_size_mid 0.34
_exptl_crystal_size_min 0.34
_refine_diff_density_max 0.302
_refine_diff_density_min -0.399
_refine_diff_density_rms 0.047
_refine_ls_extinction_method none
_refine_ls_goodness_of_fit_ref 1.098
_refine_ls_hydrogen_treatment mixed
_refine_ls_matrix_type full
_refine_ls_number_parameters 338
_refine_ls_number_reflns 5388
_refine_ls_number_restraints 0
_refine_ls_restrained_S_all 1.098
_refine_ls_R_factor_all 0.0449
_refine_ls_R_factor_gt 0.0399
_refine_ls_shift/su_max 0.001
_refine_ls_shift/su_mean 0.000
_refine_ls_structure_factor_coef Fsqd
_refine_ls_weighting_details 'calc w=1/[\s^2^(Fo^2^)+(0.0404P)^2^+2.0650P] where P=(Fo^2^+2Fc^2^)/3'
_refine_ls_weighting_scheme calc
_refine_ls_wR_factor_gt 0.0942
_refine_ls_wR_factor_ref 0.0967
_reflns_number_gt 4943
_reflns_number_total 5388
_reflns_threshold_expression >2sigma(I)
_cod_data_source_file om801157u_si_001.cif
_cod_data_source_block Compound11
_cod_original_sg_symbol_H-M P21/n
_cod_database_code 4068916

loop_
_symmetry_equiv_pos_as_xyz
'x, y, z'
'-x+1/2, y+1/2, -z+1/2'
'-x, -y, -z'
'x-1/2, -y-1/2, z-1/2'

loop_
_atom_site_label
_atom_site_type_symbol
_atom_site_fract_x
_atom_site_fract_y
_atom_site_fract_z
_atom_site_U_iso_or_equiv
_atom_site_adp_type
_atom_site_occupancy
_atom_site_symmetry_multiplicity
_atom_site_calc_flag
_atom_site_refinement_flags
Si1 Si 0.31457(4) 0.12734(2) 0.28896(4) 0.01665(13) Uani 1 1 d .
Si2 Si 0.29488(6) 0.22828(3) 0.20096(5) 0.03152(16) Uani 1 1 d .
Cl1 Cl 0.40088(4) 0.15029(3) 0.45322(4) 0.02859(13) Uani 1 1 d .
Cl2 Cl 0.22309(5) 0.29040(3) 0.28901(6) 0.04727(18) Uani 1 1 d .
Cl3 Cl 0.44725(6) 0.26392(3) 0.20377(6) 0.04863(19) Uani 1 1 d .
N1 N 0.18927(12) 0.09173(7) 0.28121(13) 0.0175(3) Uani 1 1 d .
N2 N 0.38898(13) 0.07190(7) 0.23666(13) 0.0189(3) Uani 1 1 d .
C1 C 0.08433(18) -0.00458(10) 0.29470(19) 0.0295(5) Uani 1 1 d .
H1A H 0.0240 0.0211 0.3031 0.044 Uiso 1 1 calc R
H1B H 0.0788 -0.0502 0.2951 0.044 Uiso 1 1 calc R
C2 C 0.17816(16) 0.02380(9) 0.28217(15) 0.0199(4) Uani 1 1 d .
C3 C 0.27012(17) -0.01398(9) 0.26905(17) 0.0226(4) Uani 1 1 d .
H3 H 0.2637 -0.0591 0.2782 0.034 Uiso 1 1 calc R
C4 C 0.36521(17) 0.00566(9) 0.24532(17) 0.0232(4) Uani 1 1 d .
C5 C 0.4480(2) -0.04153(11) 0.2311(2) 0.0400(6) Uani 1 1 d .
H5A H 0.5153 -0.0387 0.2946 0.060 Uiso 1 1 calc R
H5B H 0.4678 -0.0325 0.1615 0.060 Uiso 1 1 calc R
H5C H 0.4164 -0.0850 0.2277 0.060 Uiso 1 1 calc R
C6 C 0.09343(15) 0.13198(9) 0.27728(16) 0.0191(4) Uani 1 1 d .
C7 C 0.02187(16) 0.14850(10) 0.17083(17) 0.0235(4) Uani 1 1 d .
C8 C -0.06143(17) 0.19325(11) 0.16745(19) 0.0309(5) Uani 1 1 d .
H8 H -0.1088 0.2064 0.0971 0.046 Uiso 1 1 calc R
C9 C -0.07707(18) 0.21921(11) 0.2648(2) 0.0343(5) Uani 1 1 d .
H9 H -0.1331 0.2510 0.2603 0.051 Uiso 1 1 calc R
C10 C -0.01191(17) 0.19918(10) 0.36810(19) 0.0292(5) Uani 1 1 d .
H10 H -0.0261 0.2159 0.4340 0.044 Uiso 1 1 calc R
C11 C 0.07430(16) 0.15493(9) 0.37739(17) 0.0210(4) Uani 1 1 d .
C12 C 0.13882(17) 0.13155(10) 0.49314(17) 0.0230(4) Uani 1 1 d .
H12 H 0.2003 0.1025 0.4849 0.035 Uiso 1 1 calc R
C13 C 0.0628(2) 0.09303(11) 0.5480(2) 0.0340(5) Uani 1 1 d .
H13A H 0.1068 0.0773 0.6213 0.051 Uiso 1 1 calc R
H13B H 0.0308 0.0563 0.5003 0.051 Uiso 1 1 calc R
H13C H 0.0023 0.1208 0.5574 0.051 Uiso 1 1 calc R
C14 C 0.19151(19) 0.18737(11) 0.57091(18) 0.0312(5) Uani 1 1 d .
H14A H 0.2410 0.1701 0.6404 0.047 Uiso 1 1 calc R
H14B H 0.1323 0.2131 0.5881 0.047 Uiso 1 1 calc R
H14C H 0.2350 0.2146 0.5338 0.047 Uiso 1 1 calc R
C15 C 0.02477(17) 0.11459(11) 0.06195(17) 0.0288(5) Uani 1 1 d .
H15 H 0.0955 0.0890 0.0769 0.043 Uiso 1 1 calc R
C16 C -0.0737(2) 0.06833(13) 0.0267(2) 0.0417(6) Uani 1 1 d .
H16A H -0.0716 0.0462 -0.0423 0.063 Uiso 1 1 calc R
H16B H -0.1439 0.0925 0.0136 0.063 Uiso 1 1 calc R
H16C H -0.0692 0.0365 0.0861 0.063 Uiso 1 1 calc R
C17 C 0.0205(2) 0.16050(14) -0.0357(2) 0.0474(6) Uani 1 1 d .
H17A H 0.0277 0.1357 -0.1005 0.071 Uiso 1 1 calc R
H17B H 0.0821 0.1915 -0.0136 0.071 Uiso 1 1 calc R
H17C H -0.0510 0.1836 -0.0554 0.071 Uiso 1 1 calc R
C18 C 0.47409(16) 0.09275(9) 0.18446(17) 0.0202(4) Uani 1 1 d .
C19 C 0.58541(16) 0.09885(10) 0.24898(18) 0.0251(4) Uani 1 1 d .
C20 C 0.66245(18) 0.12191(10) 0.1949(2) 0.0325(5) Uani 1 1 d .
H20 H 0.7387 0.1264 0.2365 0.049 Uiso 1 1 calc R
C21 C 0.63110(19) 0.13840(10) 0.0830(2) 0.0332(5) Uani 1 1 d .
H21 H 0.6855 0.1544 0.0491 0.050 Uiso 1 1 calc R
C22 C 0.52178(18) 0.13186(10) 0.02023(19) 0.0286(5) Uani 1 1 d .
H22 H 0.5011 0.1433 -0.0568 0.043 Uiso 1 1 calc R
C23 C 0.44122(17) 0.10852(9) 0.06887(17) 0.0227(4) Uani 1 1 d .
C24 C 0.32301(18) 0.09895(11) -0.00431(18) 0.0301(5) Uani 1 1 d .
H24 H 0.2710 0.1057 0.0434 0.045 Uiso 1 1 calc R
C25 C 0.3065(2) 0.02995(14) -0.0495(2) 0.0522(7) Uani 1 1 d .
H25A H 0.2308 0.0253 -0.0996 0.078 Uiso 1 1 calc R
H25B H 0.3168 -0.0003 0.0131 0.078 Uiso 1 1 calc R
H25C H 0.3615 0.0207 -0.0908 0.078 Uiso 1 1 calc R
C26 C 0.2904(2) 0.14700(16) -0.1018(2) 0.0535(7) Uani 1 1 d .
H26A H 0.2106 0.1424 -0.1403 0.080 Uiso 1 1 calc R
H26B H 0.3345 0.1383 -0.1545 0.080 Uiso 1 1 calc R
H26C H 0.3054 0.1910 -0.0729 0.080 Uiso 1 1 calc R
C27 C 0.62703(18) 0.08237(11) 0.37321(19) 0.0324(5) Uani 1 1 d .
H27 H 0.5623 0.0659 0.3982 0.049 Uiso 1 1 calc R
C28 C 0.6747(2) 0.14197(13) 0.4439(2) 0.0446(6) Uani 1 1 d .
H28A H 0.6905 0.1313 0.5236 0.067 Uiso 1 1 calc R
H28B H 0.6199 0.1771 0.4258 0.067 Uiso 1 1 calc R
H28C H 0.7440 0.1555 0.4275 0.067 Uiso 1 1 calc R
C29 C 0.7173(2) 0.02985(14) 0.3950(2) 0.0497(7) Uani 1 1 d .
H29A H 0.7379 0.0179 0.4744 0.075 Uiso 1 1 calc R
H29B H 0.7834 0.0462 0.3754 0.075 Uiso 1 1 calc R
H29C H 0.6881 -0.0081 0.3492 0.075 Uiso 1 1 calc R
H2 H 0.233(2) 0.2305(13) 0.092(2) 0.053(8) Uiso 1 1 d .

loop_
_atom_site_aniso_label
_atom_site_aniso_U_11
_atom_site_aniso_U_22
_atom_site_aniso_U_33
_atom_site_aniso_U_23
_atom_site_aniso_U_13
_atom_site_aniso_U_12
Si1 0.0177(3) 0.0159(3) 0.0167(3) -0.0001(2) 0.0055(2) -0.00067(19)
Si2 0.0450(4) 0.0191(3) 0.0261(3) 0.0032(2) 0.0025(3) -0.0042(3)
Cl1 0.0237(3) 0.0396(3) 0.0212(3) -0.0090(2) 0.0040(2) -0.0027(2)
Cl2 0.0390(3) 0.0229(3) 0.0818(5) 0.0002(3) 0.0198(3) 0.0047(2)
Cl3 0.0714(4) 0.0315(3) 0.0600(4) -0.0095(3) 0.0466(4) -0.0182(3)
N1 0.0166(8) 0.0177(8) 0.0180(8) -0.0004(6) 0.0042(6) 0.0001(6)
N2 0.0203(8) 0.0186(8) 0.0204(8) -0.0012(6) 0.0099(7) -0.0014(6)
C1 0.0289(11) 0.0240(11) 0.0385(13) -0.0035(9) 0.0141(10) -0.0038(9)
C2 0.0248(10) 0.0201(10) 0.0143(9) -0.0012(7) 0.0048(8) -0.0029(8)
C3 0.0312(11) 0.0152(9) 0.0239(11) 0.0010(8) 0.0118(9) -0.0007(8)
C4 0.0276(10) 0.0193(10) 0.0240(11) -0.0011(8) 0.0091(8) 0.0002(8)
C5 0.0426(13) 0.0244(12) 0.0620(17) -0.0052(11) 0.0295(13) 0.0000(10)
C6 0.0169(9) 0.0172(9) 0.0235(10) 0.0001(8) 0.0060(8) -0.0006(7)
C7 0.0183(9) 0.0267(10) 0.0243(11) -0.0001(8) 0.0042(8) -0.0008(8)
C8 0.0225(10) 0.0339(12) 0.0313(12) 0.0031(9) -0.0008(9) 0.0056(9)
C9 0.0256(11) 0.0332(12) 0.0429(14) -0.0012(10) 0.0074(10) 0.0107(9)
C10 0.0285(11) 0.0270(11) 0.0345(12) -0.0052(9) 0.0126(10) 0.0032(9)
C11 0.0212(9) 0.0197(10) 0.0232(10) -0.0019(8) 0.0081(8) -0.0029(8)
C12 0.0265(10) 0.0233(10) 0.0216(10) -0.0008(8) 0.0107(8) -0.0008(8)
C13 0.0416(13) 0.0320(12) 0.0345(13) 0.0035(10) 0.0207(11) -0.0028(10)
C14 0.0370(12) 0.0340(12) 0.0230(11) -0.0067(9) 0.0088(9) -0.0037(10)
C15 0.0215(10) 0.0398(13) 0.0227(11) -0.0016(9) 0.0019(9) 0.0037(9)
C16 0.0357(13) 0.0477(15) 0.0365(14) -0.0150(11) 0.0016(11) -0.0026(11)
C17 0.0437(14) 0.0672(18) 0.0269(13) 0.0080(12) 0.0027(11) 0.0050(13)
C18 0.0232(10) 0.0167(9) 0.0245(10) -0.0026(8) 0.0126(8) 0.0001(7)
C19 0.0234(10) 0.0213(10) 0.0320(12) -0.0043(8) 0.0104(9) 0.0018(8)
C20 0.0223(11) 0.0290(12) 0.0483(15) -0.0074(10) 0.0135(10) -0.0015(9)
C21 0.0319(12) 0.0273(11) 0.0491(15) -0.0023(10) 0.0257(11) -0.0031(9)
C22 0.0379(12) 0.0245(10) 0.0306(12) -0.0003(9) 0.0214(10) -0.0009(9)
C23 0.0270(10) 0.0194(10) 0.0246(11) -0.0025(8) 0.0122(8) -0.0005(8)
C24 0.0283(11) 0.0424(13) 0.0218(11) 0.0006(9) 0.0107(9) -0.0020(9)
C25 0.0447(15) 0.0650(19) 0.0479(16) -0.0218(14) 0.0142(13) -0.0245(14)
C26 0.0437(15) 0.087(2) 0.0276(13) 0.0195(13) 0.0053(11) 0.0019(14)
C27 0.0260(11) 0.0354(12) 0.0330(13) -0.0024(10) 0.0033(9) 0.0048(9)
C28 0.0311(13) 0.0582(17) 0.0397(15) -0.0144(12) 0.0018(11) -0.0045(11)
C29 0.0394(14) 0.0561(17) 0.0474(16) 0.0028(13) 0.0017(12) 0.0189(12)

loop_
_atom_type_symbol
_atom_type_description
_atom_type_scat_dispersion_real
_atom_type_scat_dispersion_imag
_atom_type_scat_source
C C 0.0033 0.0016 'International Tables Vol C Tables 4.2.6.8 and 6.1.1.4'
H H 0.0000 0.0000 'International Tables Vol C Tables 4.2.6.8 and 6.1.1.4'
N N 0.0061 0.0033 'International Tables Vol C Tables 4.2.6.8 and 6.1.1.4'
Si Si 0.0817 0.0704 'International Tables Vol C Tables 4.2.6.8 and 6.1.1.4'
Cl Cl 0.1484 0.1585 'International Tables Vol C Tables 4.2.6.8 and 6.1.1.4'

loop_
_geom_angle_atom_site_label_1
_geom_angle_atom_site_label_2
_geom_angle_atom_site_label_3
_geom_angle
N1 Si1 N2 105.57(8)
N1 Si1 Cl1 111.73(6)
N2 Si1 Cl1 109.87(6)
N1 Si1 Si2 112.68(6)
N2 Si1 Si2 114.89(6)
Cl1 Si1 Si2 102.25(3)
Cl3 Si2 Cl2 107.72(4)
Cl3 Si2 Si1 109.99(4)
Cl2 Si2 Si1 108.54(3)
Cl3 Si2 H2 105.7(11)
Cl2 Si2 H2 107.7(11)
Si1 Si2 H2 116.9(11)
C2 N1 C6 119.62(15)
C2 N1 Si1 121.41(12)
C6 N1 Si1 118.94(12)
C4 N2 C18 121.09(15)
C4 N2 Si1 118.51(13)
C18 N2 Si1 120.40(12)
C2 C1 H1A 120.0
C2 C1 H1B 120.0
H1A C1 H1B 120.0
C1 C2 N1 121.54(18)
C1 C2 C3 121.01(18)
N1 C2 C3 117.45(16)
C4 C3 C2 129.10(18)
C4 C3 H3 115.4
C2 C3 H3 115.4
C3 C4 N2 121.35(17)
C3 C4 C5 120.54(18)
N2 C4 C5 118.09(17)
C4 C5 H5A 109.5
C4 C5 H5B 109.5
H5A C5 H5B 109.5
C4 C5 H5C 109.5
H5A C5 H5C 109.5
H5B C5 H5C 109.5
C11 C6 C7 121.72(17)
C11 C6 N1 120.21(17)
C7 C6 N1 118.05(17)
C8 C7 C6 117.53(19)
C8 C7 C15 118.75(18)
C6 C7 C15 123.42(17)
C7 C8 C9 121.3(2)
C7 C8 H8 119.4
C9 C8 H8 119.4
C10 C9 C8 120.5(2)
C10 C9 H9 119.8
C8 C9 H9 119.8
C9 C10 C11 121.1(2)
C9 C10 H10 119.4
C11 C10 H10 119.4
C10 C11 C6 117.55(18)
C10 C11 C12 118.82(18)
C6 C11 C12 123.57(17)
C11 C12 C13 111.00(17)
C11 C12 C14 112.15(17)
C13 C12 C14 108.75(17)
C11 C12 H12 108.3
C13 C12 H12 108.3
C14 C12 H12 108.3
C12 C13 H13A 109.5
C12 C13 H13B 109.5
H13A C13 H13B 109.5
C12 C13 H13C 109.5
H13A C13 H13C 109.5
H13B C13 H13C 109.5
C12 C14 H14A 109.5
C12 C14 H14B 109.5
H14A C14 H14B 109.5
C12 C14 H14C 109.5
H14A C14 H14C 109.5
H14B C14 H14C 109.5
C16 C15 C17 108.38(19)
C16 C15 C7 109.27(17)
C17 C15 C7 114.2(2)
C16 C15 H15 108.3
C17 C15 H15 108.3
C7 C15 H15 108.3
C15 C16 H16A 109.5
C15 C16 H16B 109.5
H16A C16 H16B 109.5
C15 C16 H16C 109.5
H16A C16 H16C 109.5
H16B C16 H16C 109.5
C15 C17 H17A 109.5
C15 C17 H17B 109.5
H17A C17 H17B 109.5
C15 C17 H17C 109.5
H17A C17 H17C 109.5
H17B C17 H17C 109.5
C19 C18 C23 121.43(18)
C19 C18 N2 119.86(18)
C23 C18 N2 118.68(17)
C20 C19 C18 117.1(2)
C20 C19 C27 118.53(19)
C18 C19 C27 124.36(18)
C21 C20 C19 122.0(2)
C21 C20 H20 119.0
C19 C20 H20 119.0
C22 C21 C20 120.5(2)
C22 C21 H21 119.8
C20 C21 H21 119.8
C21 C22 C23 120.3(2)
C21 C22 H22 119.8
C23 C22 H22 119.8
C22 C23 C18 118.67(19)
C22 C23 C24 118.71(19)
C18 C23 C24 122.59(17)
C23 C24 C25 110.64(19)
C23 C24 C26 112.95(19)
C25 C24 C26 109.8(2)
C23 C24 H24 107.8
C25 C24 H24 107.8
C26 C24 H24 107.8
C24 C25 H25A 109.5
C24 C25 H25B 109.5
H25A C25 H25B 109.5
C24 C25 H25C 109.5
H25A C25 H25C 109.5
H25B C25 H25C 109.5
C24 C26 H26A 109.5
C24 C26 H26B 109.5
H26A C26 H26B 109.5
C24 C26 H26C 109.5
H26A C26 H26C 109.5
H26B C26 H26C 109.5
C19 C27 C29 111.43(19)
C19 C27 C28 111.6(2)
C29 C27 C28 108.9(2)
C19 C27 H27 108.3
C29 C27 H27 108.3
C28 C27 H27 108.3
C27 C28 H28A 109.5
C27 C28 H28B 109.5
H28A C28 H28B 109.5
C27 C28 H28C 109.5
H28A C28 H28C 109.5
H28B C28 H28C 109.5
C27 C29 H29A 109.5
C27 C29 H29B 109.5
H29A C29 H29B 109.5
C27 C29 H29C 109.5
H29A C29 H29C 109.5
H29B C29 H29C 109.5

loop_
_geom_bond_atom_site_label_1
_geom_bond_atom_site_label_2
_geom_bond_distance
Si1 N1 1.7024(15)
Si1 N2 1.7129(16)
Si1 Cl1 2.0823(7)
Si1 Si2 2.3445(8)
Si2 Cl3 2.0246(9)
Si2 Cl2 2.0484(9)
Si2 H2 1.36(3)
N1 C2 1.417(2)
N1 C6 1.445(2)
N2 C4 1.416(2)
N2 C18 1.451(2)
C1 C2 1.353(3)
C1 H1A 0.9500
C1 H1B 0.9500
C2 C3 1.432(3)
C3 C4 1.357(3)
C3 H3 0.9500
C4 C5 1.467(3)
C5 H5A 0.9800
C5 H5B 0.9800
C5 H5C 0.9800
C6 C11 1.413(3)
C6 C7 1.417(3)
C7 C8 1.383(3)
C7 C15 1.535(3)
C8 C9 1.386(3)
C8 H8 0.9500
C9 C10 1.380(3)
C9 H9 0.9500
C10 C11 1.392(3)
C10 H10 0.9500
C11 C12 1.520(3)
C12 C13 1.534(3)
C12 C14 1.535(3)
C12 H12 1.0000
C13 H13A 0.9800
C13 H13B 0.9800
C13 H13C 0.9800
C14 H14A 0.9800
C14 H14B 0.9800
C14 H14C 0.9800
C15 C16 1.522(3)
C15 C17 1.533(3)
C15 H15 1.0000
C16 H16A 0.9800
C16 H16B 0.9800
C16 H16C 0.9800
C17 H17A 0.9800
C17 H17B 0.9800
C17 H17C 0.9800
C18 C19 1.400(3)
C18 C23 1.419(3)
C19 C20 1.397(3)
C19 C27 1.526(3)
C20 C21 1.381(3)
C20 H20 0.9500
C21 C22 1.374(3)
C21 H21 0.9500
C22 C23 1.392(3)
C22 H22 0.9500
C23 C24 1.512(3)
C24 C25 1.531(3)
C24 C26 1.535(3)
C24 H24 1.0000
C25 H25A 0.9800
C25 H25B 0.9800
C25 H25C 0.9800
C26 H26A 0.9800
C26 H26B 0.9800
C26 H26C 0.9800
C27 C29 1.533(3)
C27 C28 1.538(3)
C27 H27 1.0000
C28 H28A 0.9800
C28 H28B 0.9800
C28 H28C 0.9800
C29 H29A 0.9800
C29 H29B 0.9800
C29 H29C 0.9800
